data_2221817
loop_
_publ_author_name
'Tang, Si-Ping'

_publ_section_title
;
 [1-Phenyl-2-(4-pyridyl)ethylidene]hydrazine
;
_journal_coeditor_code SJ2620
_journal_issue 5
_journal_name_full 'Acta Crystallographica Section E'
_journal_page_first o1090
_journal_paper_doi 10.1107/S1600536809014330
_journal_volume 65
_journal_year 2009
_chemical_formula_iupac 'C13 H13 N3'
_chemical_formula_moiety 'C13 H13 N3'
_chemical_formula_sum 'C13 H13 N3'
_chemical_formula_weight 211.26
_chemical_name_systematic
;
[1-Phenyl-2-(4-pyridyl)ethylidene]hydrazine
;
_space_group_IT_number 19
_symmetry_cell_setting orthorhombic
_symmetry_space_group_name_Hall 'P 2ac 2ab'
_symmetry_space_group_name_H-M 'P 21 21 21'
_atom_sites_solution_hydrogens geom
_atom_sites_solution_primary direct
_atom_sites_solution_secondary difmap
_audit_creation_method SHELXL97
_cell_angle_alpha 90.00
_cell_angle_beta 90.00
_cell_angle_gamma 90.00
_cell_formula_units_Z 4
_cell_length_a 5.7428(6)
_cell_length_b 10.8751(11)
_cell_length_c 17.6358(18)
_cell_measurement_reflns_used 1854
_cell_measurement_temperature 295(2)
_cell_measurement_theta_max 22.39
_cell_measurement_theta_min 2.31
_cell_volume 1101.4(2)
_computing_cell_refinement 'SAINT (Bruker, 2002)'
_computing_data_collection 'SMART (Bruker, 2002)'
_computing_data_reduction 'SAINT (Bruker, 2002)'
_computing_molecular_graphics 'SHELXTL (Sheldrick, 2008)'
_computing_publication_material 'SHELXTL (Sheldrick, 2008)'
_computing_structure_refinement 'SHELXL97 (Sheldrick, 2008)'
_computing_structure_solution 'SHELXS97 (Sheldrick, 2008)'
_diffrn_ambient_temperature 295(2)
_diffrn_measured_fraction_theta_full 0.986
_diffrn_measured_fraction_theta_max 0.986
_diffrn_measurement_device_type 'Bruker SMART APEX area-detector'
_diffrn_measurement_method '\f and \w'
_diffrn_radiation_monochromator graphite
_diffrn_radiation_source 'fine-focus sealed tube'
_diffrn_radiation_type MoK\a
_diffrn_radiation_wavelength 0.71073
_diffrn_reflns_av_R_equivalents 0.0256
_diffrn_reflns_av_sigmaI/netI 0.0201
_diffrn_reflns_limit_h_max 7
_diffrn_reflns_limit_h_min -6
_diffrn_reflns_limit_k_max 13
_diffrn_reflns_limit_k_min -12
_diffrn_reflns_limit_l_max 20
_diffrn_reflns_limit_l_min -21
_diffrn_reflns_number 5694
_diffrn_reflns_theta_full 25.99
_diffrn_reflns_theta_max 25.99
_diffrn_reflns_theta_min 2.20
_diffrn_standards_number 0
_exptl_absorpt_coefficient_mu 0.079
_exptl_absorpt_correction_T_max 0.982
_exptl_absorpt_correction_T_min 0.961
_exptl_absorpt_correction_type multi-scan
_exptl_absorpt_process_details '(SADABS; Sheldrick, 1996)'
_exptl_crystal_colour 'light yellow'
_exptl_crystal_density_diffrn 1.274
_exptl_crystal_density_method 'not measured'
_exptl_crystal_description prism
_exptl_crystal_F_000 448
_exptl_crystal_size_max 0.30
_exptl_crystal_size_mid 0.22
_exptl_crystal_size_min 0.15
_refine_diff_density_max 0.109
_refine_diff_density_min -0.128
_refine_ls_extinction_method none
_refine_ls_goodness_of_fit_ref 1.043
_refine_ls_hydrogen_treatment constr
_refine_ls_matrix_type full
_refine_ls_number_parameters 145
_refine_ls_number_reflns 1266
_refine_ls_number_restraints 0
_refine_ls_restrained_S_all 1.043
_refine_ls_R_factor_all 0.0434
_refine_ls_R_factor_gt 0.0372
_refine_ls_shift/su_max_lt 0.001
_refine_ls_shift/su_mean 0.000
_refine_ls_structure_factor_coef Fsqd
_refine_ls_weighting_details 'calc w = 1/[\s^2^(Fo^2^)+(0.0614P)^2^+0.1001P] where P=(Fo^2^+2Fc^2^)/3'
_refine_ls_weighting_scheme calc
_refine_ls_wR_factor_gt 0.0989
_refine_ls_wR_factor_ref 0.1048
_reflns_number_gt 1117
_reflns_number_total 1266
_reflns_threshold_expression I>2\s(I)
_cod_data_source_file sj2620.cif
_cod_data_source_block I
_cod_database_code 2221817
_cod_database_fobs_code 2221817

loop_
_symmetry_equiv_pos_as_xyz
'x, y, z'
'-x+1/2, -y, z+1/2'
'-x, y+1/2, -z+1/2'
'x+1/2, -y+1/2, -z'

loop_
_atom_site_type_symbol
_atom_site_label
_atom_site_fract_x
_atom_site_fract_y
_atom_site_fract_z
_atom_site_U_iso_or_equiv
_atom_site_adp_type
_atom_site_calc_flag
_atom_site_refinement_flags
_atom_site_occupancy
_atom_site_disorder_assembly
_atom_site_disorder_group
N N1 0.6002(4) 0.87928(18) 0.21104(10) 0.0622(6) Uani d . 1 . .
N N2 0.1584(3) 1.14748(17) 0.45942(10) 0.0530(5) Uani d . 1 . .
N N3 0.1184(4) 1.23449(18) 0.40448(10) 0.0640(6) Uani d . 1 . .
H H1N 0.2341 1.2665 0.3807 0.077 Uiso d R 1 . .
H H2N 0.0076 1.2819 0.4194 0.077 Uiso d R 1 . .
C C1 0.7655(5) 0.9611(2) 0.22847(12) 0.0602(6) Uani d . 1 . .
H H1 0.8945 0.9665 0.1968 0.072 Uiso calc R 1 . .
C C2 0.7567(4) 1.0378(2) 0.29020(11) 0.0542(6) Uani d . 1 . .
H H2 0.8782 1.0921 0.2998 0.065 Uiso calc R 1 . .
C C3 0.5646(4) 1.03360(19) 0.33835(10) 0.0454(5) Uani d . 1 . .
C C4 0.3919(4) 0.9510(2) 0.31979(12) 0.0533(6) Uani d . 1 . .
H H4 0.2587 0.9452 0.3496 0.064 Uiso calc R 1 . .
C C5 0.4169(4) 0.8766(2) 0.25667(12) 0.0619(6) Uani d . 1 . .
H H5 0.2981 0.8213 0.2456 0.074 Uiso calc R 1 . .
C C6 0.5549(4) 1.11513(19) 0.40763(11) 0.0499(5) Uani d . 1 . .
H H6A 0.5458 1.2001 0.3912 0.060 Uiso calc R 1 . .
H H6B 0.6989 1.1055 0.4358 0.060 Uiso calc R 1 . .
C C7 0.3529(4) 1.08934(19) 0.46036(11) 0.0459(5) Uani d . 1 . .
C C8 0.3761(4) 0.98845(19) 0.51709(11) 0.0469(5) Uani d . 1 . .
C C9 0.5659(4) 0.9093(2) 0.51678(13) 0.0591(6) Uani d . 1 . .
H H9 0.6845 0.9212 0.4816 0.071 Uiso calc R 1 . .
C C10 0.5815(5) 0.8131(2) 0.56787(14) 0.0678(7) Uani d . 1 . .
H H10 0.7088 0.7603 0.5665 0.081 Uiso calc R 1 . .
C C11 0.4093(5) 0.7957(2) 0.62054(13) 0.0682(7) Uani d . 1 . .
H H11 0.4197 0.7312 0.6550 0.082 Uiso calc R 1 . .
C C12 0.2215(5) 0.8737(2) 0.62229(13) 0.0655(7) Uani d . 1 . .
H H12 0.1051 0.8621 0.6583 0.079 Uiso calc R 1 . .
C C13 0.2038(4) 0.9687(2) 0.57141(11) 0.0565(6) Uani d . 1 . .
H H13 0.0752 1.0205 0.5732 0.068 Uiso calc R 1 . .

loop_
_atom_site_aniso_label
_atom_site_aniso_U_11
_atom_site_aniso_U_22
_atom_site_aniso_U_33
_atom_site_aniso_U_12
_atom_site_aniso_U_13
_atom_site_aniso_U_23
N1 0.0694(14) 0.0660(12) 0.0512(10) 0.0081(11) 0.0022(10) -0.0091(9)
N2 0.0551(11) 0.0526(10) 0.0512(9) 0.0007(10) 0.0080(8) 0.0013(8)
N3 0.0611(13) 0.0627(12) 0.0683(11) 0.0049(12) 0.0136(10) 0.0125(10)
C1 0.0592(14) 0.0672(15) 0.0544(12) 0.0056(13) 0.0122(11) -0.0001(12)
C2 0.0489(12) 0.0587(14) 0.0549(11) 0.0007(11) 0.0078(10) -0.0002(10)
C3 0.0481(11) 0.0444(10) 0.0438(9) 0.0030(9) 0.0022(9) 0.0036(8)
C4 0.0509(12) 0.0570(13) 0.0520(11) -0.0054(11) 0.0076(10) -0.0032(10)
C5 0.0666(15) 0.0620(14) 0.0571(12) -0.0071(13) -0.0007(12) -0.0081(11)
C6 0.0482(11) 0.0501(12) 0.0513(11) -0.0052(10) 0.0064(9) -0.0052(9)
C7 0.0463(11) 0.0457(11) 0.0456(10) -0.0041(10) 0.0051(9) -0.0089(9)
C8 0.0481(12) 0.0480(11) 0.0448(9) -0.0043(10) 0.0020(9) -0.0077(8)
C9 0.0553(13) 0.0653(13) 0.0569(12) 0.0047(12) 0.0051(11) 0.0008(11)
C10 0.0663(16) 0.0636(15) 0.0735(15) 0.0116(14) -0.0056(14) 0.0030(12)
C11 0.0794(19) 0.0603(14) 0.0648(14) -0.0024(14) -0.0045(13) 0.0112(11)
C12 0.0658(16) 0.0688(16) 0.0619(13) -0.0056(14) 0.0096(12) 0.0091(12)
C13 0.0535(13) 0.0593(14) 0.0568(11) 0.0026(12) 0.0086(11) 0.0022(11)

loop_
_atom_type_symbol
_atom_type_description
_atom_type_scat_dispersion_real
_atom_type_scat_dispersion_imag
_atom_type_scat_source
C C 0.0033 0.0016 'International Tables Vol C Tables 4.2.6.8 and 6.1.1.4'
H H 0.0000 0.0000 'International Tables Vol C Tables 4.2.6.8 and 6.1.1.4'
N N 0.0061 0.0033 'International Tables Vol C Tables 4.2.6.8 and 6.1.1.4'

loop_
_geom_angle_atom_site_label_1
_geom_angle_atom_site_label_2
_geom_angle_atom_site_label_3
_geom_angle_site_symmetry_1
_geom_angle_site_symmetry_3
_geom_angle
_geom_angle_publ_flag
C5 N1 C1 . . 116.04(19) ?
C7 N2 N3 . . 119.61(19) ?
N2 N3 H1N . . 119.6 ?
N2 N3 H2N . . 108.8 ?
H1N N3 H2N . . 118.5 ?
N1 C1 C2 . . 124.1(2) ?
N1 C1 H1 . . 117.9 ?
C2 C1 H1 . . 117.9 ?
C1 C2 C3 . . 119.5(2) ?
C1 C2 H2 . . 120.2 ?
C3 C2 H2 . . 120.2 ?
C4 C3 C2 . . 116.52(18) ?
C4 C3 C6 . . 123.25(18) ?
C2 C3 C6 . . 120.21(19) ?
C3 C4 C5 . . 119.8(2) ?
C3 C4 H4 . . 120.1 ?
C5 C4 H4 . . 120.1 ?
N1 C5 C4 . . 123.9(2) ?
N1 C5 H5 . . 118.0 ?
C4 C5 H5 . . 118.0 ?
C3 C6 C7 . . 114.62(17) ?
C3 C6 H6A . . 108.6 ?
C7 C6 H6A . . 108.6 ?
C3 C6 H6B . . 108.6 ?
C7 C6 H6B . . 108.6 ?
H6A C6 H6B . . 107.6 ?
N2 C7 C8 . . 116.69(18) ?
N2 C7 C6 . . 124.60(19) ?
C8 C7 C6 . . 118.71(19) ?
C9 C8 C13 . . 117.7(2) ?
C9 C8 C7 . . 121.58(18) ?
C13 C8 C7 . . 120.7(2) ?
C10 C9 C8 . . 121.1(2) ?
C10 C9 H9 . . 119.4 ?
C8 C9 H9 . . 119.4 ?
C11 C10 C9 . . 120.0(2) ?
C11 C10 H10 . . 120.0 ?
C9 C10 H10 . . 120.0 ?
C10 C11 C12 . . 119.8(2) ?
C10 C11 H11 . . 120.1 ?
C12 C11 H11 . . 120.1 ?
C13 C12 C11 . . 120.6(2) ?
C13 C12 H12 . . 119.7 ?
C11 C12 H12 . . 119.7 ?
C12 C13 C8 . . 120.9(2) ?
C12 C13 H13 . . 119.6 ?
C8 C13 H13 . . 119.6 ?

loop_
_geom_bond_atom_site_label_1
_geom_bond_atom_site_label_2
_geom_bond_site_symmetry_2
_geom_bond_distance
_geom_bond_publ_flag
N1 C5 . 1.325(3) ?
N1 C1 . 1.337(3) ?
N2 C7 . 1.283(3) ?
N2 N3 . 1.374(2) ?
N3 H1N . 0.8600 ?
N3 H2N . 0.8600 ?
C1 C2 . 1.372(3) ?
C1 H1 . 0.9300 ?
C2 C3 . 1.393(3) ?
C2 H2 . 0.9300 ?
C3 C4 . 1.378(3) ?
C3 C6 . 1.511(3) ?
C4 C5 . 1.384(3) ?
C4 H4 . 0.9300 ?
C5 H5 . 0.9300 ?
C6 C7 . 1.513(3) ?
C6 H6A . 0.9700 ?
C6 H6B . 0.9700 ?
C7 C8 . 1.491(3) ?
C8 C9 . 1.389(3) ?
C8 C13 . 1.394(3) ?
C9 C10 . 1.383(3) ?
C9 H9 . 0.9300 ?
C10 C11 . 1.370(4) ?
C10 H10 . 0.9300 ?
C11 C12 . 1.373(4) ?
C11 H11 . 0.9300 ?
C12 C13 . 1.372(3) ?
C12 H12 . 0.9300 ?
C13 H13 . 0.9300 ?

loop_
_geom_hbond_atom_site_label_D
_geom_hbond_atom_site_label_H
_geom_hbond_atom_site_label_A
_geom_hbond_site_symmetry_A
_geom_hbond_distance_DH
_geom_hbond_distance_HA
_geom_hbond_distance_DA
_geom_hbond_angle_DHA
N3 H1N N1 3_655 0.86 2.24 3.040(3) 154.4

loop_
_geom_torsion_atom_site_label_1
_geom_torsion_atom_site_label_2
_geom_torsion_atom_site_label_3
_geom_torsion_atom_site_label_4
_geom_torsion_site_symmetry_1
_geom_torsion_site_symmetry_2
_geom_torsion_site_symmetry_3
_geom_torsion_site_symmetry_4
_geom_torsion
_geom_torsion_publ_flag
C5 N1 C1 C2 . . . . 1.5(3) ?
N1 C1 C2 C3 . . . . -0.9(3) ?
C1 C2 C3 C4 . . . . -0.3(3) ?
C1 C2 C3 C6 . . . . 178.50(18) ?
C2 C3 C4 C5 . . . . 0.9(3) ?
C6 C3 C4 C5 . . . . -177.9(2) ?
C1 N1 C5 C4 . . . . -0.9(3) ?
C3 C4 C5 N1 . . . . -0.3(3) ?
C4 C3 C6 C7 . . . . 6.5(3) ?
C2 C3 C6 C7 . . . . -172.19(19) ?
N3 N2 C7 C8 . . . . -174.61(17) ?
N3 N2 C7 C6 . . . . 4.4(3) ?
C3 C6 C7 N2 . . . . -95.7(2) ?
C3 C6 C7 C8 . . . . 83.3(2) ?
N2 C7 C8 C9 . . . . 171.57(19) ?
C6 C7 C8 C9 . . . . -7.5(3) ?
N2 C7 C8 C13 . . . . -6.9(3) ?
C6 C7 C8 C13 . . . . 174.03(18) ?
C13 C8 C9 C10 . . . . 0.9(3) ?
C7 C8 C9 C10 . . . . -177.5(2) ?
C8 C9 C10 C11 . . . . -0.8(4) ?
C9 C10 C11 C12 . . . . 0.2(4) ?
C10 C11 C12 C13 . . . . 0.4(4) ?
C11 C12 C13 C8 . . . . -0.3(3) ?
C9 C8 C13 C12 . . . . -0.4(3) ?
C7 C8 C13 C12 . . . . 178.1(2) ?

loop_
_cod_related_entry_id
_cod_related_entry_database
_cod_related_entry_code
1 ChemSpider 24742201
